data_4085049
loop_
_publ_author_name
'Vivancos, \'Angela'
'Hern\'andez, Yohar A.'
'Paneque, Margarita'
'Poveda, Manuel L.'
'Salazar, Ver\'onica'
'\'Alvarez, Eleuterio'

_publ_section_title
;
 Formation of \b-Metallanaphthalenes by the Coupling of a
 Benzo-Iridacyclopentadiene with Olefins
;
_journal_issue 1
_journal_name_full Organometallics
_journal_page_first 177
_journal_paper_doi 10.1021/om5010435
_journal_volume 34
_journal_year 2015
_chemical_formula_moiety '2(C29 H35 B Ir N7 O4), C H2 Cl2'
_chemical_formula_sum 'C59 H72 B2 Cl2 Ir2 N14 O8'
_chemical_formula_weight 1582.23
_chemical_name_systematic
; 
 ? 
;
_space_group_IT_number 14
_symmetry_cell_setting monoclinic
_symmetry_space_group_name_Hall '-P 2yn'
_symmetry_space_group_name_H-M 'P 1 21/n 1'
_atom_sites_solution_hydrogens geom
_atom_sites_solution_primary direct
_atom_sites_solution_secondary difmap
_audit_creation_method SHELXL-97
_cell_angle_alpha 90.00
_cell_angle_beta 100.9400(10)
_cell_angle_gamma 90.00
_cell_formula_units_Z 2
_cell_length_a 11.1035(5)
_cell_length_b 19.2926(10)
_cell_length_c 15.4230(7)
_cell_measurement_reflns_used 8728
_cell_measurement_temperature 173(2)
_cell_measurement_theta_max 30.50
_cell_measurement_theta_min 2.15
_cell_volume 3243.8(3)
_computing_cell_refinement 'APEX2 Software Suite (Bruker, 2007)'
_computing_data_collection 'APEX2 Software Suite (Bruker, 2007)'
_computing_data_reduction 'APEX2 Software Suite (Bruker, 2007)'
_computing_molecular_graphics 'SHELXTL (Sheldrick, 2008)'
_computing_publication_material 'SHELXTL and publCIF (Westrip, 2010)'
_computing_structure_refinement 'SHELXL97 (Sheldrick, 2008)'
_computing_structure_solution 'SIR2002 (Burla et al., 2003)'
_diffrn_ambient_temperature 173(2)
_diffrn_detector_area_resol_mean 8.26
_diffrn_measured_fraction_theta_full 0.997
_diffrn_measured_fraction_theta_max 0.997
_diffrn_measurement_device_type
;
 Bruker-Nonius X8kappa APEX II CCD area detector
;
_diffrn_measurement_method 'phi and omega scans with narrow frames'
_diffrn_radiation_monochromator graphite
_diffrn_radiation_source 'fine-focus sealed tube'
_diffrn_radiation_type MoK\a
_diffrn_radiation_wavelength 0.71073
_diffrn_reflns_av_R_equivalents 0.0332
_diffrn_reflns_av_sigmaI/netI 0.0231
_diffrn_reflns_limit_h_max 13
_diffrn_reflns_limit_h_min -8
_diffrn_reflns_limit_k_max 22
_diffrn_reflns_limit_k_min -23
_diffrn_reflns_limit_l_max 18
_diffrn_reflns_limit_l_min -18
_diffrn_reflns_number 34098
_diffrn_reflns_theta_full 25.25
_diffrn_reflns_theta_max 25.25
_diffrn_reflns_theta_min 1.71
_diffrn_standards_decay_% 0
_exptl_absorpt_coefficient_mu 4.244
_exptl_absorpt_correction_T_max 0.6563
_exptl_absorpt_correction_T_min 0.3725
_exptl_absorpt_correction_type multi-scan
_exptl_absorpt_process_details
;
program SADABS, Bruker (2001).
;
_exptl_crystal_colour yellow
_exptl_crystal_density_diffrn 1.620
_exptl_crystal_density_method 'not measured'
_exptl_crystal_description prism
_exptl_crystal_F_000 1572
_exptl_crystal_size_max 0.30
_exptl_crystal_size_mid 0.20
_exptl_crystal_size_min 0.10
_refine_diff_density_max 2.017
_refine_diff_density_min -1.012
_refine_diff_density_rms 0.142
_refine_ls_extinction_method none
_refine_ls_goodness_of_fit_ref 1.077
_refine_ls_hydrogen_treatment constr
_refine_ls_matrix_type full
_refine_ls_number_parameters 415
_refine_ls_number_reflns 5870
_refine_ls_number_restraints 5
_refine_ls_restrained_S_all 1.078
_refine_ls_R_factor_all 0.0412
_refine_ls_R_factor_gt 0.0332
_refine_ls_shift/su_max 0.001
_refine_ls_shift/su_mean 0.000
_refine_ls_structure_factor_coef Fsqd
_refine_ls_weighting_details 'calc w=1/[\s^2^(Fo^2^)+(0.0580P)^2^+10.2146P] where P=(Fo^2^+2Fc^2^)/3'
_refine_ls_weighting_scheme calc
_refine_ls_wR_factor_gt 0.0949
_refine_ls_wR_factor_ref 0.0992
_reflns_number_gt 5127
_reflns_number_total 5870
_reflns_threshold_expression >2sigma(I)
_cod_data_source_file om5010435_si_002.cif
_cod_data_source_block benzo-1-NCMe
_cod_depositor_comments
;
The following automatic conversions were performed:

'_symmetry_cell_setting' value 'Monoclinic' changed to 'monoclinic'
according to
/home/saulius/struct/COD-crude-data--automatic-downloads/rss-feeds/ACS/lib/dictionaries/cif_core.dic
dictionary named 'cif_core.dic' version 2.4.2 from 2011-04-26.

Automatic conversion script
Id: cif_fix_values 2935 2014-11-11 08:27:57Z andrius 

 Adding full bibliography for 4085045--4085053.cif.
;
_cod_original_sg_symbol_H-M 'P 21/n'
_cod_database_code 4085049

loop_
_symmetry_equiv_pos_as_xyz
'x, y, z'
'-x+1/2, y+1/2, -z+1/2'
'-x, -y, -z'
'x-1/2, -y-1/2, z-1/2'

loop_
_atom_site_label
_atom_site_type_symbol
_atom_site_fract_x
_atom_site_fract_y
_atom_site_fract_z
_atom_site_U_iso_or_equiv
_atom_site_adp_type
_atom_site_occupancy
_atom_site_symmetry_multiplicity
_atom_site_calc_flag
_atom_site_refinement_flags
_atom_site_disorder_assembly
_atom_site_disorder_group
Ir1 Ir 0.054515(16) 0.219571(10) 0.338765(12) 0.02480(9) Uani 1 1 d . . .
O1 O 0.2954(4) 0.3450(3) 0.4062(3) 0.0514(11) Uani 1 1 d . . .
O2 O 0.2005(4) 0.4052(2) 0.2892(3) 0.0435(10) Uani 1 1 d . . .
O3 O -0.0924(5) 0.4789(2) 0.3188(3) 0.0581(13) Uani 1 1 d . . .
O4 O 0.0809(4) 0.4619(2) 0.4175(3) 0.0425(10) Uani 1 1 d . . .
N1 N 0.1175(4) 0.2014(2) 0.4716(3) 0.0259(9) Uani 1 1 d . . .
N2 N 0.1885(4) 0.1439(2) 0.4935(3) 0.0282(9) Uani 1 1 d . . .
N3 N 0.0059(4) 0.1126(2) 0.3230(3) 0.0323(10) Uani 1 1 d . . .
N4 N 0.0806(4) 0.0655(2) 0.3752(3) 0.0347(10) Uani 1 1 d . . .
N5 N 0.2316(4) 0.1838(2) 0.3138(3) 0.0286(9) Uani 1 1 d . . .
N6 N 0.2771(4) 0.1249(2) 0.3578(3) 0.0304(10) Uani 1 1 d . . .
N7 N 0.0012(4) 0.2347(2) 0.2094(3) 0.0324(10) Uani 1 1 d . . .
C1 C 0.1141(5) 0.2354(3) 0.5467(4) 0.0291(11) Uani 1 1 d . . .
C2 C 0.1835(5) 0.1989(3) 0.6175(4) 0.0346(12) Uani 1 1 d . . .
H2 H 0.1965 0.2112 0.6782 0.042 Uiso 1 1 calc R . .
C3 C 0.2288(5) 0.1419(3) 0.5815(4) 0.0333(12) Uani 1 1 d . . .
C4 C 0.0497(6) 0.3013(3) 0.5535(4) 0.0373(13) Uani 1 1 d . . .
H4A H 0.0894 0.3384 0.5257 0.056 Uiso 1 1 calc R . .
H4B H 0.0529 0.3125 0.6159 0.056 Uiso 1 1 calc R . .
H4C H -0.0360 0.2970 0.5235 0.056 Uiso 1 1 calc R . .
C5 C 0.3143(6) 0.0873(3) 0.6263(4) 0.0469(15) Uani 1 1 d . . .
H5A H 0.2822 0.0414 0.6070 0.070 Uiso 1 1 calc R . .
H5B H 0.3213 0.0913 0.6904 0.070 Uiso 1 1 calc R . .
H5C H 0.3953 0.0935 0.6109 0.070 Uiso 1 1 calc R . .
C6 C -0.0887(6) 0.0764(3) 0.2781(4) 0.0417(15) Uani 1 1 d . . .
C7 C -0.0761(7) 0.0068(4) 0.3040(5) 0.0535(18) Uani 1 1 d . . .
H7 H -0.1315 -0.0297 0.2833 0.064 Uiso 1 1 calc R . .
C8 C 0.0311(7) 0.0011(3) 0.3648(4) 0.0465(16) Uani 1 1 d . . .
C9 C -0.1899(6) 0.1082(4) 0.2130(5) 0.0538(18) Uani 1 1 d . . .
H9A H -0.1991 0.1570 0.2282 0.081 Uiso 1 1 calc R . .
H9B H -0.2666 0.0834 0.2143 0.081 Uiso 1 1 calc R . .
H9C H -0.1706 0.1050 0.1537 0.081 Uiso 1 1 calc R . .
C10 C 0.0861(8) -0.0601(3) 0.4157(5) 0.063(2) Uani 1 1 d . . .
H10A H 0.1678 -0.0688 0.4026 0.095 Uiso 1 1 calc R . .
H10B H 0.0338 -0.1007 0.3990 0.095 Uiso 1 1 calc R . .
H10C H 0.0932 -0.0511 0.4790 0.095 Uiso 1 1 calc R . .
C11 C 0.3091(5) 0.2007(3) 0.2608(4) 0.0353(12) Uani 1 1 d . . .
C12 C 0.4051(5) 0.1539(3) 0.2727(4) 0.0403(13) Uani 1 1 d . . .
H12 H 0.4735 0.1546 0.2439 0.048 Uiso 1 1 calc R . .
C13 C 0.3835(5) 0.1065(3) 0.3338(4) 0.0363(13) Uani 1 1 d . . .
C14 C 0.2902(6) 0.2612(3) 0.1986(4) 0.0455(15) Uani 1 1 d . . .
H14A H 0.2827 0.2445 0.1377 0.068 Uiso 1 1 calc R . .
H14B H 0.3604 0.2927 0.2125 0.068 Uiso 1 1 calc R . .
H14C H 0.2151 0.2858 0.2048 0.068 Uiso 1 1 calc R . .
C15 C 0.4580(6) 0.0453(4) 0.3703(5) 0.0538(17) Uani 1 1 d . . .
H15A H 0.4757 0.0480 0.4350 0.081 Uiso 1 1 calc R . .
H15B H 0.5352 0.0450 0.3483 0.081 Uiso 1 1 calc R . .
H15C H 0.4122 0.0027 0.3518 0.081 Uiso 1 1 calc R . .
C16 C 0.0824(5) 0.3239(3) 0.3494(3) 0.0266(11) Uani 1 1 d . . .
C17 C -0.0171(5) 0.3634(3) 0.3505(3) 0.0298(11) Uani 1 1 d . . .
C18 C -0.1290(5) 0.3249(3) 0.3549(3) 0.0310(12) Uani 1 1 d . . .
C19 C -0.1108(5) 0.2533(3) 0.3606(3) 0.0310(11) Uani 1 1 d . . .
C20 C -0.2065(6) 0.2115(3) 0.3796(4) 0.0413(14) Uani 1 1 d . . .
H20 H -0.1941 0.1630 0.3870 0.050 Uiso 1 1 calc R . .
C21 C -0.3198(6) 0.2403(4) 0.3877(5) 0.0532(17) Uani 1 1 d . . .
H21 H -0.3842 0.2116 0.3996 0.064 Uiso 1 1 calc R . .
C22 C -0.3365(6) 0.3114(4) 0.3781(4) 0.0530(18) Uani 1 1 d . . .
H22 H -0.4137 0.3310 0.3821 0.064 Uiso 1 1 calc R . .
C23 C -0.2421(5) 0.3545(4) 0.3628(4) 0.0436(15) Uani 1 1 d . . .
H23 H -0.2540 0.4032 0.3578 0.052 Uiso 1 1 calc R . .
C24 C 0.2047(5) 0.3576(3) 0.3537(4) 0.0352(13) Uani 1 1 d . . .
C25 C 0.3112(7) 0.4456(4) 0.2945(5) 0.065(2) Uani 1 1 d . . .
H25A H 0.3269 0.4715 0.3501 0.098 Uiso 1 1 calc R . .
H25B H 0.3014 0.4780 0.2448 0.098 Uiso 1 1 calc R . .
H25C H 0.3804 0.4146 0.2922 0.098 Uiso 1 1 calc R . .
C26 C -0.0143(6) 0.4395(3) 0.3580(4) 0.0358(13) Uani 1 1 d . . .
C27 C 0.0927(7) 0.5365(3) 0.4247(5) 0.0567(18) Uani 1 1 d . . .
H27A H 0.1154 0.5551 0.3709 0.085 Uiso 1 1 calc R . .
H27B H 0.1564 0.5483 0.4758 0.085 Uiso 1 1 calc R . .
H27C H 0.0144 0.5566 0.4324 0.085 Uiso 1 1 calc R . .
C28 C -0.0236(5) 0.2433(4) 0.1355(4) 0.0414(14) Uani 1 1 d . . .
C29 C -0.0493(7) 0.2540(5) 0.0408(4) 0.0589(19) Uani 1 1 d . . .
H29A H 0.0228 0.2411 0.0163 0.088 Uiso 1 1 calc R . .
H29B H -0.0688 0.3030 0.0280 0.088 Uiso 1 1 calc R . .
H29C H -0.1192 0.2253 0.0139 0.088 Uiso 1 1 calc R . .
B1 B 0.2063(6) 0.0906(3) 0.4237(4) 0.0326(13) Uani 1 1 d . . .
H1 H 0.2544 0.0503 0.4529 0.039 Uiso 1 1 calc R . .
Cl1 Cl 0.5959(4) 0.40352(19) 0.5991(3) 0.0628(9) Uani 0.50 1 d PDU A -1
Cl2 Cl 0.5922(2) 0.49339(13) 0.44693(15) 0.0255(5) Uani 0.50 1 d PDU A -1
C30 C 0.5019(6) 0.4501(6) 0.5131(6) 0.051(3) Uani 0.50 1 d PDU A -1
H30A H 0.4450 0.4177 0.4759 0.061 Uiso 0.50 1 calc PR A -1
H30B H 0.4523 0.4844 0.5387 0.061 Uiso 0.50 1 calc PR A -1

loop_
_atom_site_aniso_label
_atom_site_aniso_U_11
_atom_site_aniso_U_22
_atom_site_aniso_U_33
_atom_site_aniso_U_23
_atom_site_aniso_U_13
_atom_site_aniso_U_12
Ir1 0.02372(13) 0.02943(14) 0.02154(13) -0.00454(7) 0.00502(8) 0.00085(8)
O1 0.036(2) 0.060(3) 0.053(3) 0.007(2) -0.005(2) -0.002(2)
O2 0.046(2) 0.047(2) 0.040(2) 0.0080(19) 0.0141(19) -0.001(2)
O3 0.067(3) 0.048(3) 0.052(3) -0.003(2) -0.006(2) 0.020(2)
O4 0.048(2) 0.038(2) 0.040(2) -0.0043(19) 0.0052(19) 0.0055(19)
N1 0.029(2) 0.027(2) 0.022(2) -0.0017(17) 0.0059(17) 0.0014(18)
N2 0.031(2) 0.023(2) 0.031(2) -0.0004(18) 0.0077(18) 0.0028(18)
N3 0.031(2) 0.030(2) 0.037(3) -0.009(2) 0.0101(19) 0.0020(19)
N4 0.043(3) 0.027(2) 0.038(3) -0.009(2) 0.016(2) -0.004(2)
N5 0.031(2) 0.029(2) 0.028(2) -0.0027(18) 0.0103(18) 0.0019(19)
N6 0.033(2) 0.026(2) 0.034(2) -0.0023(19) 0.0112(19) 0.0047(19)
N7 0.031(2) 0.042(3) 0.025(3) -0.007(2) 0.0060(19) -0.001(2)
C1 0.031(3) 0.033(3) 0.024(3) 0.000(2) 0.007(2) 0.003(2)
C2 0.041(3) 0.040(3) 0.023(3) -0.003(2) 0.006(2) 0.000(3)
C3 0.037(3) 0.034(3) 0.030(3) 0.005(2) 0.008(2) 0.002(2)
C4 0.052(4) 0.042(3) 0.018(3) -0.006(2) 0.005(2) 0.014(3)
C5 0.058(4) 0.045(4) 0.036(3) 0.009(3) 0.004(3) 0.019(3)
C6 0.041(3) 0.046(3) 0.041(3) -0.019(3) 0.015(3) -0.020(3)
C7 0.063(4) 0.049(4) 0.056(4) -0.025(3) 0.028(4) -0.025(3)
C8 0.068(4) 0.031(3) 0.048(4) -0.011(3) 0.031(3) -0.010(3)
C9 0.043(4) 0.066(5) 0.049(4) -0.014(3) -0.001(3) -0.017(3)
C10 0.093(6) 0.033(3) 0.069(5) -0.004(3) 0.030(4) -0.007(4)
C11 0.034(3) 0.040(3) 0.035(3) -0.005(3) 0.014(2) 0.002(2)
C12 0.032(3) 0.050(4) 0.043(3) -0.006(3) 0.017(2) 0.003(3)
C13 0.031(3) 0.041(3) 0.039(3) -0.002(3) 0.012(2) 0.007(2)
C14 0.048(4) 0.049(4) 0.046(4) 0.006(3) 0.024(3) 0.003(3)
C15 0.050(4) 0.059(4) 0.056(4) 0.004(3) 0.018(3) 0.021(3)
C16 0.036(3) 0.023(3) 0.019(2) 0.0014(19) 0.003(2) -0.002(2)
C17 0.035(3) 0.033(3) 0.020(2) -0.003(2) 0.003(2) 0.007(2)
C18 0.031(3) 0.042(3) 0.019(2) -0.002(2) 0.001(2) 0.010(2)
C19 0.028(3) 0.044(3) 0.020(2) -0.005(2) 0.002(2) 0.001(2)
C20 0.032(3) 0.050(4) 0.044(4) -0.010(3) 0.012(3) -0.004(3)
C21 0.034(3) 0.075(5) 0.053(4) -0.009(4) 0.015(3) -0.001(3)
C22 0.032(3) 0.085(5) 0.045(4) -0.006(4) 0.013(3) 0.013(3)
C23 0.038(3) 0.061(4) 0.032(3) 0.001(3) 0.007(2) 0.016(3)
C24 0.038(3) 0.039(3) 0.028(3) -0.004(2) 0.005(2) 0.001(2)
C25 0.065(5) 0.071(5) 0.062(5) 0.004(4) 0.020(4) -0.024(4)
C26 0.045(3) 0.036(3) 0.027(3) -0.002(2) 0.007(2) 0.012(3)
C27 0.071(5) 0.036(3) 0.063(5) -0.009(3) 0.013(4) 0.000(3)
C28 0.031(3) 0.061(4) 0.033(4) -0.011(3) 0.008(2) -0.003(3)
C29 0.054(4) 0.098(6) 0.025(3) -0.005(4) 0.008(3) 0.011(4)
B1 0.040(3) 0.026(3) 0.034(3) 0.004(3) 0.014(3) 0.006(3)
Cl1 0.076(2) 0.0497(19) 0.059(2) 0.0053(16) 0.0030(18) -0.0102(18)
Cl2 0.0261(11) 0.0324(12) 0.0200(11) 0.0024(9) 0.0097(9) 0.0048(10)
C30 0.054(8) 0.053(8) 0.047(7) 0.001(6) 0.014(5) -0.011(6)

loop_
_atom_type_symbol
_atom_type_description
_atom_type_scat_dispersion_real
_atom_type_scat_dispersion_imag
_atom_type_scat_source
C C 0.0033 0.0016 'International Tables Vol C Tables 4.2.6.8 and 6.1.1.4'
H H 0.0000 0.0000 'International Tables Vol C Tables 4.2.6.8 and 6.1.1.4'
B B 0.0013 0.0007 'International Tables Vol C Tables 4.2.6.8 and 6.1.1.4'
Cl Cl 0.1484 0.1585 'International Tables Vol C Tables 4.2.6.8 and 6.1.1.4'
N N 0.0061 0.0033 'International Tables Vol C Tables 4.2.6.8 and 6.1.1.4'
O O 0.0106 0.0060 'International Tables Vol C Tables 4.2.6.8 and 6.1.1.4'
Ir Ir -1.4442 7.9887 'International Tables Vol C Tables 4.2.6.8 and 6.1.1.4'

loop_
_geom_angle_atom_site_label_1
_geom_angle_atom_site_label_2
_geom_angle_atom_site_label_3
_geom_angle
N7 Ir1 C19 90.7(2)
N7 Ir1 C16 86.95(19)
C19 Ir1 C16 78.4(2)
N7 Ir1 N1 177.13(17)
C19 Ir1 N1 92.09(19)
C16 Ir1 N1 94.05(18)
N7 Ir1 N3 90.40(19)
C19 Ir1 N3 96.4(2)
C16 Ir1 N3 174.13(18)
N1 Ir1 N3 88.84(18)
N7 Ir1 N5 88.66(18)
C19 Ir1 N5 179.38(19)
C16 Ir1 N5 101.42(19)
N1 Ir1 N5 88.51(17)
N3 Ir1 N5 83.74(17)
C24 O2 C25 114.6(5)
C26 O4 C27 115.1(5)
C1 N1 N2 107.1(4)
C1 N1 Ir1 135.6(4)
N2 N1 Ir1 117.0(3)
C3 N2 N1 109.8(4)
C3 N2 B1 128.8(4)
N1 N2 B1 121.2(4)
C6 N3 N4 106.5(5)
C6 N3 Ir1 136.0(4)
N4 N3 Ir1 117.2(3)
C8 N4 N3 110.4(5)
C8 N4 B1 131.2(5)
N3 N4 B1 117.9(4)
C11 N5 N6 106.7(4)
C11 N5 Ir1 137.4(4)
N6 N5 Ir1 115.7(3)
C13 N6 N5 109.9(4)
C13 N6 B1 130.4(5)
N5 N6 B1 119.7(4)
C28 N7 Ir1 176.9(5)
N1 C1 C2 109.0(5)
N1 C1 C4 125.5(5)
C2 C1 C4 125.5(5)
C3 C2 C1 106.1(5)
C3 C2 H2 126.9
C1 C2 H2 126.9
N2 C3 C2 107.9(5)
N2 C3 C5 123.2(5)
C2 C3 C5 128.8(5)
C1 C4 H4A 109.5
C1 C4 H4B 109.5
H4A C4 H4B 109.5
C1 C4 H4C 109.5
H4A C4 H4C 109.5
H4B C4 H4C 109.5
C3 C5 H5A 109.5
C3 C5 H5B 109.5
H5A C5 H5B 109.5
C3 C5 H5C 109.5
H5A C5 H5C 109.5
H5B C5 H5C 109.5
N3 C6 C7 109.0(6)
N3 C6 C9 123.5(6)
C7 C6 C9 127.5(6)
C8 C7 C6 107.4(6)
C8 C7 H7 126.3
C6 C7 H7 126.3
N4 C8 C7 106.7(6)
N4 C8 C10 123.4(7)
C7 C8 C10 129.9(6)
C6 C9 H9A 109.5
C6 C9 H9B 109.5
H9A C9 H9B 109.5
C6 C9 H9C 109.5
H9A C9 H9C 109.5
H9B C9 H9C 109.5
C8 C10 H10A 109.5
C8 C10 H10B 109.5
H10A C10 H10B 109.5
C8 C10 H10C 109.5
H10A C10 H10C 109.5
H10B C10 H10C 109.5
N5 C11 C12 109.2(5)
N5 C11 C14 123.7(5)
C12 C11 C14 127.2(5)
C13 C12 C11 107.3(5)
C13 C12 H12 126.4
C11 C12 H12 126.4
N6 C13 C12 107.0(5)
N6 C13 C15 123.8(5)
C12 C13 C15 129.3(5)
C11 C14 H14A 109.5
C11 C14 H14B 109.5
H14A C14 H14B 109.5
C11 C14 H14C 109.5
H14A C14 H14C 109.5
H14B C14 H14C 109.5
C13 C15 H15A 109.5
C13 C15 H15B 109.5
H15A C15 H15B 109.5
C13 C15 H15C 109.5
H15A C15 H15C 109.5
H15B C15 H15C 109.5
C17 C16 C24 119.7(5)
C17 C16 Ir1 116.5(4)
C24 C16 Ir1 123.8(4)
C16 C17 C18 114.9(5)
C16 C17 C26 124.1(5)
C18 C17 C26 120.6(5)
C19 C18 C23 121.2(6)
C19 C18 C17 113.1(5)
C23 C18 C17 125.4(5)
C18 C19 C20 118.3(5)
C18 C19 Ir1 115.5(4)
C20 C19 Ir1 126.3(5)
C21 C20 C19 121.1(6)
C21 C20 H20 119.4
C19 C20 H20 119.4
C22 C21 C20 119.1(6)
C22 C21 H21 120.4
C20 C21 H21 120.4
C21 C22 C23 121.3(6)
C21 C22 H22 119.4
C23 C22 H22 119.4
C22 C23 C18 118.9(6)
C22 C23 H23 120.5
C18 C23 H23 120.5
O1 C24 O2 123.2(6)
O1 C24 C16 125.8(5)
O2 C24 C16 111.0(5)
O2 C25 H25A 109.5
O2 C25 H25B 109.5
H25A C25 H25B 109.5
O2 C25 H25C 109.5
H25A C25 H25C 109.5
H25B C25 H25C 109.5
O3 C26 O4 122.2(5)
O3 C26 C17 125.3(6)
O4 C26 C17 112.3(5)
O4 C27 H27A 109.5
O4 C27 H27B 109.5
H27A C27 H27B 109.5
O4 C27 H27C 109.5
H27A C27 H27C 109.5
H27B C27 H27C 109.5
N7 C28 C29 177.3(7)
C28 C29 H29A 109.5
C28 C29 H29B 109.5
H29A C29 H29B 109.5
C28 C29 H29C 109.5
H29A C29 H29C 109.5
H29B C29 H29C 109.5
N2 B1 N4 109.2(4)
N2 B1 N6 108.9(4)
N4 B1 N6 110.1(5)
N2 B1 H1 109.5
N4 B1 H1 109.5
N6 B1 H1 109.5
Cl2 C30 Cl1 110.7(4)
Cl2 C30 H30A 109.5
Cl1 C30 H30A 109.5
Cl2 C30 H30B 109.5
Cl1 C30 H30B 109.5
H30A C30 H30B 108.1

loop_
_geom_bond_atom_site_label_1
_geom_bond_atom_site_label_2
_geom_bond_distance
Ir1 N7 1.992(5)
Ir1 C19 2.035(5)
Ir1 C16 2.039(5)
Ir1 N1 2.065(4)
Ir1 N3 2.136(5)
Ir1 N5 2.186(4)
O1 C24 1.192(7)
O2 C24 1.348(7)
O2 C25 1.445(8)
O3 C26 1.224(7)
O4 C26 1.333(7)
O4 C27 1.448(7)
N1 C1 1.339(7)
N1 N2 1.364(6)
N2 C3 1.347(7)
N2 B1 1.529(7)
N3 C6 1.339(7)
N3 N4 1.381(7)
N4 C8 1.356(8)
N4 B1 1.531(8)
N5 C11 1.336(7)
N5 N6 1.369(6)
N6 C13 1.351(7)
N6 B1 1.546(8)
N7 C28 1.133(8)
C1 C2 1.402(8)
C1 C4 1.472(8)
C2 C3 1.371(8)
C2 H2 0.9500
C3 C5 1.495(8)
C4 H4A 0.9800
C4 H4B 0.9800
C4 H4C 0.9800
C5 H5A 0.9800
C5 H5B 0.9800
C5 H5C 0.9800
C6 C7 1.400(10)
C6 C9 1.489(10)
C7 C8 1.373(11)
C7 H7 0.9500
C8 C10 1.484(10)
C9 H9A 0.9800
C9 H9B 0.9800
C9 H9C 0.9800
C10 H10A 0.9800
C10 H10B 0.9800
C10 H10C 0.9800
C11 C12 1.383(8)
C11 C14 1.499(9)
C12 C13 1.366(9)
C12 H12 0.9500
C13 C15 1.490(8)
C14 H14A 0.9800
C14 H14B 0.9800
C14 H14C 0.9800
C15 H15A 0.9800
C15 H15B 0.9800
C15 H15C 0.9800
C16 C17 1.344(8)
C16 C24 1.495(8)
C17 C18 1.461(8)
C17 C26 1.473(8)
C18 C19 1.396(8)
C18 C23 1.406(8)
C19 C20 1.407(8)
C20 C21 1.403(9)
C20 H20 0.9500
C21 C22 1.387(11)
C21 H21 0.9500
C22 C23 1.393(10)
C22 H22 0.9500
C23 H23 0.9500
C25 H25A 0.9800
C25 H25B 0.9800
C25 H25C 0.9800
C27 H27A 0.9800
C27 H27B 0.9800
C27 H27C 0.9800
C28 C29 1.449(9)
C29 H29A 0.9800
C29 H29B 0.9800
C29 H29C 0.9800
B1 H1 1.0000
Cl1 C30 1.770(5)
Cl2 C30 1.769(5)
C30 H30A 0.9900
C30 H30B 0.9900

loop_
_geom_torsion_atom_site_label_1
_geom_torsion_atom_site_label_2
_geom_torsion_atom_site_label_3
_geom_torsion_atom_site_label_4
_geom_torsion
C19 Ir1 N1 C1 -44.2(5)
C16 Ir1 N1 C1 34.4(5)
N3 Ir1 N1 C1 -140.5(5)
N5 Ir1 N1 C1 135.7(5)
C19 Ir1 N1 N2 141.7(4)
C16 Ir1 N1 N2 -139.8(4)
N3 Ir1 N1 N2 45.4(4)
N5 Ir1 N1 N2 -38.4(4)
C1 N1 N2 C3 0.2(6)
Ir1 N1 N2 C3 175.9(3)
C1 N1 N2 B1 176.5(5)
Ir1 N1 N2 B1 -7.8(6)
N7 Ir1 N3 C6 -43.9(6)
C19 Ir1 N3 C6 46.9(6)
N1 Ir1 N3 C6 138.9(6)
N5 Ir1 N3 C6 -132.5(6)
N7 Ir1 N3 N4 142.9(4)
C19 Ir1 N3 N4 -126.3(4)
N1 Ir1 N3 N4 -34.4(4)
N5 Ir1 N3 N4 54.3(4)
C6 N3 N4 C8 -1.8(6)
Ir1 N3 N4 C8 173.3(4)
C6 N3 N4 B1 171.0(5)
Ir1 N3 N4 B1 -13.9(6)
N7 Ir1 N5 C11 38.7(6)
C16 Ir1 N5 C11 -48.0(6)
N1 Ir1 N5 C11 -141.8(6)
N3 Ir1 N5 C11 129.2(6)
N7 Ir1 N5 N6 -135.3(4)
C16 Ir1 N5 N6 138.1(3)
N1 Ir1 N5 N6 44.3(4)
N3 Ir1 N5 N6 -44.7(3)
C11 N5 N6 C13 1.5(6)
Ir1 N5 N6 C13 177.2(4)
C11 N5 N6 B1 -178.7(5)
Ir1 N5 N6 B1 -3.0(6)
N2 N1 C1 C2 -0.3(6)
Ir1 N1 C1 C2 -174.8(4)
N2 N1 C1 C4 178.7(5)
Ir1 N1 C1 C4 4.1(9)
N1 C1 C2 C3 0.3(7)
C4 C1 C2 C3 -178.7(6)
N1 N2 C3 C2 0.0(6)
B1 N2 C3 C2 -175.9(5)
N1 N2 C3 C5 -176.7(5)
B1 N2 C3 C5 7.4(9)
C1 C2 C3 N2 -0.1(6)
C1 C2 C3 C5 176.3(6)
N4 N3 C6 C7 1.9(6)
Ir1 N3 C6 C7 -171.8(4)
N4 N3 C6 C9 -179.1(6)
Ir1 N3 C6 C9 7.2(9)
N3 C6 C7 C8 -1.4(7)
C9 C6 C7 C8 179.7(6)
N3 N4 C8 C7 0.9(7)
B1 N4 C8 C7 -170.6(6)
N3 N4 C8 C10 -176.6(6)
B1 N4 C8 C10 11.9(10)
C6 C7 C8 N4 0.3(7)
C6 C7 C8 C10 177.6(7)
N6 N5 C11 C12 -1.6(6)
Ir1 N5 C11 C12 -175.9(4)
N6 N5 C11 C14 177.9(6)
Ir1 N5 C11 C14 3.6(10)
N5 C11 C12 C13 1.1(7)
C14 C11 C12 C13 -178.3(6)
N5 N6 C13 C12 -0.8(6)
B1 N6 C13 C12 179.4(5)
N5 N6 C13 C15 179.1(6)
B1 N6 C13 C15 -0.7(10)
C11 C12 C13 N6 -0.2(7)
C11 C12 C13 C15 180.0(6)
N7 Ir1 C16 C17 81.3(4)
C19 Ir1 C16 C17 -10.1(4)
N1 Ir1 C16 C17 -101.4(4)
N5 Ir1 C16 C17 169.3(4)
N7 Ir1 C16 C24 -97.3(4)
C19 Ir1 C16 C24 171.3(5)
N1 Ir1 C16 C24 80.0(4)
N5 Ir1 C16 C24 -9.3(4)
C24 C16 C17 C18 -174.1(4)
Ir1 C16 C17 C18 7.2(6)
C24 C16 C17 C26 -1.5(8)
Ir1 C16 C17 C26 179.8(4)
C16 C17 C18 C19 2.4(7)
C26 C17 C18 C19 -170.5(5)
C16 C17 C18 C23 175.4(5)
C26 C17 C18 C23 2.5(8)
C23 C18 C19 C20 -3.5(8)
C17 C18 C19 C20 169.8(5)
C23 C18 C19 Ir1 175.8(4)
C17 C18 C19 Ir1 -10.8(6)
N7 Ir1 C19 C18 -75.5(4)
C16 Ir1 C19 C18 11.3(4)
N1 Ir1 C19 C18 105.0(4)
N3 Ir1 C19 C18 -166.0(4)
N7 Ir1 C19 C20 103.8(5)
C16 Ir1 C19 C20 -169.5(5)
N1 Ir1 C19 C20 -75.7(5)
N3 Ir1 C19 C20 13.3(5)
C18 C19 C20 C21 3.5(9)
Ir1 C19 C20 C21 -175.7(5)
C19 C20 C21 C22 -1.0(10)
C20 C21 C22 C23 -1.6(10)
C21 C22 C23 C18 1.6(9)
C19 C18 C23 C22 1.0(8)
C17 C18 C23 C22 -171.5(5)
C25 O2 C24 O1 -6.9(9)
C25 O2 C24 C16 173.5(5)
C17 C16 C24 O1 125.5(7)
Ir1 C16 C24 O1 -56.0(8)
C17 C16 C24 O2 -54.9(7)
Ir1 C16 C24 O2 123.6(4)
C27 O4 C26 O3 -6.8(9)
C27 O4 C26 C17 176.8(5)
C16 C17 C26 O3 141.5(6)
C18 C17 C26 O3 -46.3(9)
C16 C17 C26 O4 -42.3(7)
C18 C17 C26 O4 129.9(5)
C3 N2 B1 N4 120.6(6)
N1 N2 B1 N4 -54.9(6)
C3 N2 B1 N6 -119.1(6)
N1 N2 B1 N6 65.4(6)
C8 N4 B1 N2 -122.3(6)
N3 N4 B1 N2 66.7(6)
C8 N4 B1 N6 118.2(6)
N3 N4 B1 N6 -52.8(6)
C13 N6 B1 N2 123.4(6)
N5 N6 B1 N2 -56.4(6)
C13 N6 B1 N4 -116.9(6)
N5 N6 B1 N4 63.3(6)
